data_7003881
loop_
_publ_author_name
'Kilah, Nathan L.'
'Weir, Michelle L.'
'Wild, S. Bruce'

_publ_section_title
;
 Tertiary arsine-stabilised arsenium salts: syntheses and comparisons
 with phosphine analogues
;
_journal_issue 18
_journal_name_full 'Dalton Transactions'
_journal_page_first 2480
_journal_page_last 2486
_journal_paper_doi 10.1039/b800965a
_journal_year 2008
_chemical_formula_moiety 'C17 H23 As1 O1 P1, C1 F3 O3 S1'
_chemical_formula_sum 'C18 H23 As F3 O4 P S'
_chemical_formula_weight 498.33
_chemical_name_systematic
;
?
;
_space_group_IT_number 2
_symmetry_cell_setting triclinic
_symmetry_space_group_name_Hall '-P 1'
_symmetry_space_group_name_H-M 'P -1'
_atom_sites_solution_hydrogens geom
_atom_sites_solution_primary direct
_audit_creation_date 07-03-18
_audit_creation_method CRYSTALS_ver_12.18
_audit_update_record
;
2007-03-18 - Report on C18 H23 As1 F3 O4 P1 S1
by Nathan L. Kilah
for Michelle L. Weir and S. Bruce Wild

2007-03-18 - Passed CheckCif with minor warnings.

;
_cell_angle_alpha 110.7028(11)
_cell_angle_beta 93.8352(10)
_cell_angle_gamma 110.9885(11)
_cell_formula_units_Z 2
_cell_length_a 8.8425(2)
_cell_length_b 10.9751(2)
_cell_length_c 12.9116(3)
_cell_measurement_reflns_used 19485
_cell_measurement_temperature 200
_cell_measurement_theta_max 28
_cell_measurement_theta_min 3
_cell_volume 1067.16(4)
_computing_cell_refinement
;
Denzo/Scalepack (Otwinowski & Minor, 1996)
;
_computing_data_collection
;
COLLECT (Nonius BV, 1997)
;
_computing_data_reduction
;
Denzo/Scalepack (Otwinowski & Minor, 1996)
;
_computing_molecular_graphics
;
ORTEP3 (Farrugia 1997)
;
_computing_publication_material
;
CRYSTALS (Watkin et al 2003)
;
_computing_structure_refinement
;
CRYSTALS (Watkin et al 2003)
;
_computing_structure_solution
;
SIR92 (Altomare et al, 1994)
;
_diffrn_ambient_temperature 200
_diffrn_measured_fraction_theta_full 0.997
_diffrn_measured_fraction_theta_max 0.997
_diffrn_measurement_device_type 'Nonius KappaCCD'
_diffrn_measurement_method ' \f and \w scans with CCD '
_diffrn_radiation_monochromator graphite
_diffrn_radiation_type 'Mo K\a'
_diffrn_radiation_wavelength 0.71073
_diffrn_reflns_av_R_equivalents 0.038
_diffrn_reflns_limit_h_max 11
_diffrn_reflns_limit_h_min -10
_diffrn_reflns_limit_k_max 14
_diffrn_reflns_limit_k_min -14
_diffrn_reflns_limit_l_max 17
_diffrn_reflns_limit_l_min -17
_diffrn_reflns_number 36502
_diffrn_reflns_theta_full 27.944
_diffrn_reflns_theta_max 27.944
_diffrn_reflns_theta_min 2.574
_diffrn_standards_decay_% 0.00
_diffrn_standards_interval_count 0
_diffrn_standards_interval_time 0
_diffrn_standards_number 0
_exptl_absorpt_coefficient_mu 1.812
_exptl_absorpt_correction_T_max 0.875
_exptl_absorpt_correction_T_min 0.665
_exptl_absorpt_correction_type integration
_exptl_absorpt_process_details
;
Gaussian integration (Coppens, 1970)
;
_exptl_crystal_colour colourless
_exptl_crystal_density_diffrn 1.551
_exptl_crystal_density_meas ?
_exptl_crystal_description plate
_exptl_crystal_F_000 508
_exptl_crystal_size_max 0.40
_exptl_crystal_size_mid 0.16
_exptl_crystal_size_min 0.08
_refine_diff_density_max 0.23
_refine_diff_density_min -0.46
_refine_ls_extinction_method None
_refine_ls_goodness_of_fit_ref 1.1000
_refine_ls_hydrogen_treatment noref
_refine_ls_matrix_type full
_refine_ls_number_parameters 253
_refine_ls_number_reflns 3274
_refine_ls_number_restraints 0
_refine_ls_R_factor_all 0.0444
_refine_ls_R_factor_gt 0.0265
_refine_ls_shift/su_max 0.000333
_refine_ls_structure_factor_coef F
_refine_ls_weighting_details
;
Method, part 1, Chebychev polynomial, (Watkin, 1994, Prince, 1982)
[weight] = 1.0/[A~0~*T~0~(x)+A~1~*T~1~(x) ... +A~n-1~]*T~n-1~(x)]
where A~i~ are the Chebychev coefficients listed below and x= Fcalc/Fmax
Method = Robust Weighting (Prince, 1982)
W = [weight] * [1-(deltaF/6*sigmaF)^2^]^2^
A~i~ are:
0.523 0.216 0.311
;
_refine_ls_weighting_scheme calc
_refine_ls_wR_factor_all 0.0413
_refine_ls_wR_factor_gt 0.0307
_refine_ls_wR_factor_ref 0.0307
_reflns_limit_h_max 11
_reflns_limit_h_min -11
_reflns_limit_k_max 13
_reflns_limit_k_min -14
_reflns_limit_l_max 17
_reflns_limit_l_min 0
_reflns_number_gt 3274
_reflns_number_total 5107
_reflns_threshold_expression I>3.0\s(I)
_cod_data_source_file b800965a.txt
_cod_data_source_block michelle06_cif
_cod_depositor_comments
;
The following automatic conversions were performed:
'_symmetry_cell_setting' value 'Triclinic' changed to 'triclinic'
according to '/home/saulius/struct/CIF-dictionaries/cif_core.dic'
dictionary named 'cif_core.dic' version 2.4.1 from 2010-06-29.

Automatic conversion script
Id: cif_fix_enum 1527 2010-12-29 10:47:43Z saulius 

The following automatic conversions were performed:

'_exptl_crystal_density_meas' value ' not measured ' was changed to
'?' - the value is perceived as not measured.

Automatic conversion script
Id: cif_fix_values 3008 2015-01-20 13:52:24Z robertas 
;
_cod_original_sg_symbol_H-M 'P -1 '
_cod_original_formula_sum 'C18 H23 As1 F3 O4 P1 S1'
_cod_database_code 7003881

loop_
_symmetry_equiv_pos_as_xyz
x,y,z
-x,-y,-z

loop_
_atom_site_label
_atom_site_type_symbol
_atom_site_fract_x
_atom_site_fract_y
_atom_site_fract_z
_atom_site_U_iso_or_equiv
_atom_site_occupancy
_atom_site_adp_type
_atom_site_refinement_flags_posn
_atom_site_refinement_flags_adp
_atom_site_refinement_flags_occupancy
_atom_site_disorder_assembly
_atom_site_disorder_group
_atom_site_attached_hydrogens
As1 As 0.66905(3) 0.44975(3) 0.37583(2) 0.0328 1.0000 Uani . . . . . .
S61 S 0.58530(8) 0.85134(6) 0.20269(5) 0.0373 1.0000 Uani . . . . . .
P2 P 0.65036(7) 0.35905(6) 0.17900(5) 0.0272 1.0000 Uani . . . . . .
F61 F 0.7003(3) 0.9702(3) 0.42156(17) 0.0919 1.0000 Uani . . . . . .
F62 F 0.5533(4) 0.7475(2) 0.35644(19) 0.0937 1.0000 Uani . . . . . .
F63 F 0.4390(3) 0.8936(3) 0.37270(19) 0.0904 1.0000 Uani . . . . . .
O51 O 0.9613(2) 0.61446(18) 0.31047(15) 0.0435 1.0000 Uani . . . . . .
O61 O 0.5998(3) 0.9863(2) 0.2055(2) 0.0677 1.0000 Uani . . . . . .
O62 O 0.7326(3) 0.8268(3) 0.1903(2) 0.0674 1.0000 Uani . . . . . .
O63 O 0.4362(3) 0.7314(2) 0.13484(18) 0.0685 1.0000 Uani . . . . . .
C11 C 0.7724(3) 0.3347(3) 0.4111(2) 0.0473 1.0000 Uani . . . . . .
C21 C 0.4346(3) 0.3324(2) 0.35728(19) 0.0321 1.0000 Uani . . . . . .
C22 C 0.3730(3) 0.1970(3) 0.3566(2) 0.0464 1.0000 Uani . . . . . .
C23 C 0.2024(4) 0.1187(4) 0.3326(3) 0.0610 1.0000 Uani . . . . . .
C24 C 0.0936(4) 0.1754(4) 0.3097(3) 0.0623 1.0000 Uani . . . . . .
C25 C 0.1548(3) 0.3105(4) 0.3124(2) 0.0529 1.0000 Uani . . . . . .
C26 C 0.3243(3) 0.3895(3) 0.3366(2) 0.0396 1.0000 Uani . . . . . .
C31 C 0.4760(3) 0.1887(2) 0.1089(2) 0.0347 1.0000 Uani . . . . . .
C41 C 0.5984(3) 0.4765(3) 0.1303(2) 0.0374 1.0000 Uani . . . . . .
C51 C 0.8293(3) 0.3366(2) 0.12806(19) 0.0297 1.0000 Uani . . . . . .
C52 C 0.8106(3) 0.1960(3) 0.0677(2) 0.0409 1.0000 Uani . . . . . .
C53 C 0.9338(4) 0.1694(3) 0.0144(2) 0.0506 1.0000 Uani . . . . . .
C54 C 1.0762(4) 0.2802(4) 0.0217(2) 0.0517 1.0000 Uani . . . . . .
C55 C 1.0982(3) 0.4193(3) 0.0847(2) 0.0458 1.0000 Uani . . . . . .
C56 C 0.9778(3) 0.4504(3) 0.1390(2) 0.0344 1.0000 Uani . . . . . .
C57 C 1.0131(3) 0.6038(3) 0.2080(2) 0.0415 1.0000 Uani . . . . . .
C58 C 0.9909(4) 0.7582(3) 0.3808(3) 0.0553 1.0000 Uani . . . . . .
C61 C 0.5690(4) 0.8662(3) 0.3449(2) 0.0478 1.0000 Uani . . . . . .
H111 H 0.8957 0.3834 0.4229 0.0588 1.0000 Uiso R . . . . .
H112 H 0.7440 0.3233 0.4817 0.0588 1.0000 Uiso R . . . . .
H113 H 0.7305 0.2387 0.3466 0.0588 1.0000 Uiso R . . . . .
H221 H 0.4509 0.1557 0.3734 0.0592 1.0000 Uiso R . . . . .
H231 H 0.1578 0.0207 0.3318 0.0716 1.0000 Uiso R . . . . .
H241 H -0.0291 0.1180 0.2912 0.0704 1.0000 Uiso R . . . . .
H251 H 0.0765 0.3520 0.2969 0.0700 1.0000 Uiso R . . . . .
H261 H 0.3679 0.4884 0.3392 0.0514 1.0000 Uiso R . . . . .
H311 H 0.4960 0.1169 0.1320 0.0387 1.0000 Uiso R . . . . .
H312 H 0.4623 0.1570 0.0247 0.0387 1.0000 Uiso R . . . . .
H313 H 0.3730 0.1978 0.1309 0.0387 1.0000 Uiso R . . . . .
H411 H 0.4999 0.4884 0.1586 0.0464 1.0000 Uiso R . . . . .
H412 H 0.6949 0.5716 0.1597 0.0464 1.0000 Uiso R . . . . .
H413 H 0.5716 0.4349 0.0454 0.0464 1.0000 Uiso R . . . . .
H521 H 0.7080 0.1145 0.0630 0.0483 1.0000 Uiso R . . . . .
H531 H 0.9184 0.0688 -0.0296 0.0630 1.0000 Uiso R . . . . .
H541 H 1.1635 0.2607 -0.0181 0.0687 1.0000 Uiso R . . . . .
H551 H 1.2036 0.4995 0.0912 0.0589 1.0000 Uiso R . . . . .
H571 H 1.1349 0.6636 0.2246 0.0475 1.0000 Uiso R . . . . .
H572 H 0.9509 0.6376 0.1650 0.0475 1.0000 Uiso R . . . . .
H581 H 0.9527 0.7617 0.4525 0.0592 1.0000 Uiso R . . . . .
H582 H 1.1124 0.8199 0.3994 0.0592 1.0000 Uiso R . . . . .
H583 H 0.9282 0.7935 0.3396 0.0592 1.0000 Uiso R . . . . .

loop_
_atom_site_aniso_label
_atom_site_aniso_U_11
_atom_site_aniso_U_22
_atom_site_aniso_U_33
_atom_site_aniso_U_23
_atom_site_aniso_U_13
_atom_site_aniso_U_12
As1 0.03082(12) 0.03387(13) 0.02804(12) 0.00788(9) 0.00839(9) 0.01129(9)
S61 0.0488(3) 0.0312(3) 0.0311(3) 0.0113(2) 0.0132(2) 0.0160(3)
P2 0.0265(3) 0.0264(3) 0.0262(3) 0.0087(2) 0.0064(2) 0.0099(2)
F61 0.0924(16) 0.0855(15) 0.0416(10) 0.0034(10) -0.0117(10) 0.0022(12)
F62 0.164(2) 0.0691(13) 0.0629(13) 0.0450(11) 0.0395(14) 0.0429(15)
F63 0.0887(15) 0.1096(18) 0.0713(14) 0.0227(13) 0.0517(12) 0.0467(14)
O51 0.0506(10) 0.0311(9) 0.0384(9) 0.0112(7) 0.0134(8) 0.0076(8)
O61 0.1095(19) 0.0491(12) 0.0670(15) 0.0343(11) 0.0267(13) 0.0450(13)
O62 0.0709(14) 0.0667(14) 0.0855(17) 0.0351(13) 0.0481(13) 0.0413(12)
O63 0.0662(14) 0.0595(13) 0.0388(11) 0.0040(10) -0.0042(10) -0.0001(11)
C11 0.0395(13) 0.0654(17) 0.0420(14) 0.0202(13) 0.0087(11) 0.0286(13)
C21 0.0333(11) 0.0386(12) 0.0268(10) 0.0132(9) 0.0124(9) 0.0163(10)
C22 0.0442(14) 0.0472(15) 0.0564(17) 0.0306(13) 0.0198(12) 0.0172(12)
C23 0.0536(17) 0.0543(18) 0.071(2) 0.0350(16) 0.0243(15) 0.0063(14)
C24 0.0331(13) 0.087(2) 0.0555(18) 0.0339(17) 0.0121(12) 0.0074(15)
C25 0.0398(14) 0.090(2) 0.0448(15) 0.0370(16) 0.0183(12) 0.0333(15)
C26 0.0388(12) 0.0524(15) 0.0373(13) 0.0221(11) 0.0173(10) 0.0237(11)
C31 0.0321(11) 0.0339(12) 0.0306(11) 0.0100(9) 0.0047(9) 0.0087(9)
C41 0.0434(13) 0.0355(12) 0.0370(12) 0.0144(10) 0.0094(10) 0.0206(11)
C51 0.0294(10) 0.0334(11) 0.0264(10) 0.0113(8) 0.0074(8) 0.0135(9)
C52 0.0419(13) 0.0398(13) 0.0391(13) 0.0092(10) 0.0098(10) 0.0213(11)
C53 0.0560(17) 0.0580(17) 0.0434(15) 0.0118(13) 0.0156(13) 0.0374(14)
C54 0.0500(16) 0.081(2) 0.0410(15) 0.0254(14) 0.0219(12) 0.0418(16)
C55 0.0367(13) 0.0684(18) 0.0422(14) 0.0319(13) 0.0166(11) 0.0215(13)
C56 0.0319(11) 0.0429(13) 0.0321(11) 0.0198(10) 0.0101(9) 0.0140(10)
C57 0.0363(12) 0.0404(13) 0.0421(13) 0.0197(11) 0.0106(10) 0.0060(10)
C58 0.0638(19) 0.0339(14) 0.0503(16) 0.0064(12) 0.0111(14) 0.0112(13)
C61 0.0566(16) 0.0411(14) 0.0350(13) 0.0095(11) 0.0120(12) 0.0139(12)

loop_
_atom_type_symbol
_atom_type_scat_dispersion_real
_atom_type_scat_dispersion_imag
_atom_type_scat_Cromer_Mann_a1
_atom_type_scat_Cromer_Mann_b1
_atom_type_scat_Cromer_Mann_a2
_atom_type_scat_Cromer_Mann_b2
_atom_type_scat_Cromer_Mann_a3
_atom_type_scat_Cromer_Mann_b3
_atom_type_scat_Cromer_Mann_a4
_atom_type_scat_Cromer_Mann_b4
_atom_type_scat_Cromer_Mann_c
_atom_type_scat_source
C 0.0033 0.0016 2.3100 20.8439 1.0200 10.2075 1.5886 0.5687 0.8650 51.6512 0.2156 'International Tables Vol C 4.2.6.8 and 6.1.1.4'
H 0.0000 0.0000 0.4930 10.5109 0.3229 26.1257 0.1402 3.1424 0.0408 57.7998 0.0030 'International Tables Vol C 4.2.6.8 and 6.1.1.4'
As 0.0499 2.0058 16.6723 2.6345 6.0701 0.2647 3.4313 12.9479 4.2779 47.7972 2.5310 'International Tables Vol C 4.2.6.8 and 6.1.1.4'
F 0.0171 0.0103 3.5392 10.2825 2.6412 4.2944 1.5170 0.2615 1.0243 26.1476 0.2776 'International Tables Vol C 4.2.6.8 and 6.1.1.4'
O 0.0106 0.0060 3.0485 13.2771 2.2868 5.7011 1.5463 0.3239 0.8670 32.9089 0.2508 'International Tables Vol C 4.2.6.8 and 6.1.1.4'
P 0.1023 0.0942 6.4345 1.9067 4.1791 27.1570 1.7800 0.5260 1.4908 68.1645 1.1149 'International Tables Vol C 4.2.6.8 and 6.1.1.4'
S 0.1246 0.1234 6.9053 1.4679 5.2034 22.2151 1.4379 0.2536 1.5863 56.1720 0.8669 'International Tables Vol C 4.2.6.8 and 6.1.1.4'

loop_
_exptl_crystal_face_index_h
_exptl_crystal_face_index_k
_exptl_crystal_face_index_l
_exptl_crystal_face_perp_dist
-1 -1 9 0.085
1 2 -14 0.079
4 -1 -3 0.108
1 11 1 0.042
-1 -15 -1 0.039
-3 2 -4 0.091

loop_
_geom_angle_atom_site_label_1
_geom_angle_site_symmetry_1
_geom_angle_atom_site_label_2
_geom_angle_site_symmetry_2
_geom_angle_atom_site_label_3
_geom_angle_site_symmetry_3
_geom_angle
_geom_angle_publ_flag
P2 . As1 . C11 . 97.68(8) yes
P2 . As1 . C21 . 92.23(7) yes
C11 . As1 . C21 . 100.81(11) yes
O61 . S61 . O62 . 114.02(15) yes
O61 . S61 . O63 . 116.42(16) yes
O62 . S61 . O63 . 114.15(15) yes
O61 . S61 . C61 . 103.94(14) yes
O62 . S61 . C61 . 103.26(15) yes
O63 . S61 . C61 . 102.73(13) yes
As1 . P2 . C31 . 110.59(8) yes
As1 . P2 . C41 . 105.91(8) yes
C31 . P2 . C41 . 104.73(11) yes
As1 . P2 . C51 . 118.17(7) yes
C31 . P2 . C51 . 106.79(11) yes
C41 . P2 . C51 . 109.88(11) yes
C57 . O51 . C58 . 111.7(2) yes
As1 . C11 . H111 . 109.5 no
As1 . C11 . H112 . 109.5 no
H111 . C11 . H112 . 109.5 no
As1 . C11 . H113 . 109.5 no
H111 . C11 . H113 . 109.5 no
H112 . C11 . H113 . 109.5 no
As1 . C21 . C22 . 125.02(18) yes
As1 . C21 . C26 . 115.54(18) yes
C22 . C21 . C26 . 119.3(2) yes
C21 . C22 . C23 . 119.8(3) yes
C21 . C22 . H221 . 120.1 no
C23 . C22 . H221 . 120.1 no
C22 . C23 . C24 . 120.4(3) yes
C22 . C23 . H231 . 119.8 no
C24 . C23 . H231 . 119.8 no
C23 . C24 . C25 . 119.7(3) yes
C23 . C24 . H241 . 120.1 no
C25 . C24 . H241 . 120.1 no
C24 . C25 . C26 . 120.3(3) yes
C24 . C25 . H251 . 119.9 no
C26 . C25 . H251 . 119.9 no
C21 . C26 . C25 . 120.4(3) yes
C21 . C26 . H261 . 119.8 no
C25 . C26 . H261 . 119.8 no
P2 . C31 . H311 . 109.5 no
P2 . C31 . H312 . 109.5 no
H311 . C31 . H312 . 109.5 no
P2 . C31 . H313 . 109.5 no
H311 . C31 . H313 . 109.5 no
H312 . C31 . H313 . 109.5 no
P2 . C41 . H411 . 109.5 no
P2 . C41 . H412 . 109.5 no
H411 . C41 . H412 . 109.5 no
P2 . C41 . H413 . 109.5 no
H411 . C41 . H413 . 109.5 no
H412 . C41 . H413 . 109.5 no
P2 . C51 . C52 . 116.56(17) yes
P2 . C51 . C56 . 124.01(17) yes
C52 . C51 . C56 . 119.3(2) yes
C51 . C52 . C53 . 120.3(2) yes
C51 . C52 . H521 . 119.8 no
C53 . C52 . H521 . 119.8 no
C52 . C53 . C54 . 120.5(3) yes
C52 . C53 . H531 . 119.8 no
C54 . C53 . H531 . 119.8 no
C53 . C54 . C55 . 119.5(2) yes
C53 . C54 . H541 . 120.2 no
C55 . C54 . H541 . 120.2 no
C54 . C55 . C56 . 121.8(3) yes
C54 . C55 . H551 . 119.1 no
C56 . C55 . H551 . 119.1 no
C51 . C56 . C55 . 118.5(2) yes
C51 . C56 . C57 . 123.0(2) yes
C55 . C56 . C57 . 118.5(2) yes
C56 . C57 . O51 . 108.52(19) yes
C56 . C57 . H571 . 109.7 no
O51 . C57 . H571 . 109.7 no
C56 . C57 . H572 . 109.7 no
O51 . C57 . H572 . 109.7 no
H571 . C57 . H572 . 109.5 no
O51 . C58 . H581 . 109.5 no
O51 . C58 . H582 . 109.5 no
H581 . C58 . H582 . 109.5 no
O51 . C58 . H583 . 109.5 no
H581 . C58 . H583 . 109.5 no
H582 . C58 . H583 . 109.5 no
S61 . C61 . F63 . 111.7(2) yes
S61 . C61 . F62 . 111.58(19) yes
F63 . C61 . F62 . 107.7(3) yes
S61 . C61 . F61 . 112.2(2) yes
F63 . C61 . F61 . 106.4(2) yes
F62 . C61 . F61 . 107.0(3) yes

loop_
_geom_bond_atom_site_label_1
_geom_bond_site_symmetry_1
_geom_bond_atom_site_label_2
_geom_bond_site_symmetry_2
_geom_bond_distance
_geom_bond_publ_flag
As1 . P2 . 2.3482(6) yes
As1 . C11 . 1.953(3) yes
As1 . C21 . 1.954(2) yes
S61 . O61 . 1.427(2) yes
S61 . O62 . 1.429(2) yes
S61 . O63 . 1.423(2) yes
S61 . C61 . 1.805(3) yes
P2 . C31 . 1.801(2) yes
P2 . C41 . 1.797(2) yes
P2 . C51 . 1.817(2) yes
F61 . C61 . 1.315(3) yes
F62 . C61 . 1.323(3) yes
F63 . C61 . 1.330(4) yes
O51 . C57 . 1.408(3) yes
O51 . C58 . 1.428(3) yes
C11 . H111 . 1.000 no
C11 . H112 . 1.000 no
C11 . H113 . 1.000 no
C21 . C22 . 1.383(3) yes
C21 . C26 . 1.392(3) yes
C22 . C23 . 1.389(4) yes
C22 . H221 . 1.000 no
C23 . C24 . 1.387(5) yes
C23 . H231 . 1.000 no
C24 . C25 . 1.370(5) yes
C24 . H241 . 1.000 no
C25 . C26 . 1.382(4) yes
C25 . H251 . 1.000 no
C26 . H261 . 1.000 no
C31 . H311 . 1.000 no
C31 . H312 . 1.000 no
C31 . H313 . 1.000 no
C41 . H411 . 1.000 no
C41 . H412 . 1.000 no
C41 . H413 . 1.000 no
C51 . C52 . 1.401(3) yes
C51 . C56 . 1.407(3) yes
C52 . C53 . 1.390(4) yes
C52 . H521 . 1.000 no
C53 . C54 . 1.371(4) yes
C53 . H531 . 1.000 no
C54 . C55 . 1.384(4) yes
C54 . H541 . 1.000 no
C55 . C56 . 1.391(3) yes
C55 . H551 . 1.000 no
C56 . C57 . 1.500(4) yes
C57 . H571 . 1.000 no
C57 . H572 . 1.000 no
C58 . H581 . 1.000 no
C58 . H582 . 1.000 no
C58 . H583 . 1.000 no

loop_
_geom_contact_atom_site_label_1
_geom_contact_atom_site_label_2
_geom_contact_distance
_geom_contact_site_symmetry_1
_geom_contact_site_symmetry_2
_geom_contact_publ_flag
As1 O51 2.947(2) . . no
P2 O51 2.965(2) . . no

loop_
_geom_torsion_atom_site_label_1
_geom_torsion_atom_site_label_2
_geom_torsion_atom_site_label_3
_geom_torsion_atom_site_label_4
_geom_torsion
_geom_torsion_site_symmetry_1
_geom_torsion_site_symmetry_2
_geom_torsion_site_symmetry_3
_geom_torsion_site_symmetry_4
_geom_torsion_publ_flag
C11 As1 P2 C31 79.07(13) . . . . no
C11 As1 P2 C41 -168.00(14) . . . . no
C11 As1 P2 C51 -44.36(13) . . . . no
C21 As1 P2 C31 -22.15(12) . . . . no
C21 As1 P2 C41 90.78(13) . . . . no
C21 As1 P2 C51 -145.58(11) . . . . no
P2 As1 C21 C22 91.1(2) . . . . no
P2 As1 C21 C26 -84.93(17) . . . . no
C11 As1 C21 C22 -7.2(2) . . . . no
C11 As1 C21 C26 176.80(18) . . . . no
O63 S61 C61 F62 57.8(3) . . . . no
O63 S61 C61 F63 -62.8(3) . . . . no
O61 S61 C61 F61 -60.4(3) . . . . no
O62 S61 C61 F61 58.9(3) . . . . no
O62 S61 C61 F62 -61.1(3) . . . . no
O62 S61 C61 F63 178.2(3) . . . . no
O63 S61 C61 F61 177.9(3) . . . . no
O61 S61 C61 F62 179.6(3) . . . . no
O61 S61 C61 F63 58.9(3) . . . . no
As1 P2 C51 C52 112.69(18) . . . . no
C41 P2 C51 C52 -125.7(2) . . . . no
C31 P2 C51 C56 162.9(2) . . . . no
C41 P2 C51 C56 49.8(2) . . . . no
C31 P2 C51 C52 -12.6(2) . . . . no
As1 P2 C51 C56 -71.8(2) . . . . no
C58 O51 C57 C56 -179.9(2) . . . . no
C22 C21 C26 C25 -1.8(4) . . . . no
C26 C21 C22 C23 1.6(4) . . . . no
As1 C21 C26 C25 174.39(18) . . . . no
As1 C21 C22 C23 -174.3(2) . . . . no
C21 C22 C23 C24 -0.2(5) . . . . no
C22 C23 C24 C25 -1.0(5) . . . . no
C23 C24 C25 C26 0.7(5) . . . . no
C24 C25 C26 C21 0.7(4) . . . . no
C56 C51 C52 C53 -3.3(4) . . . . no
P2 C51 C52 C53 172.5(2) . . . . no
C52 C51 C56 C55 3.0(4) . . . . no
P2 C51 C56 C55 -172.4(2) . . . . no
P2 C51 C56 C57 8.5(4) . . . . no
C52 C51 C56 C57 -176.1(2) . . . . no
C51 C52 C53 C54 1.1(4) . . . . no
C52 C53 C54 C55 1.3(4) . . . . no
C53 C54 C55 C56 -1.5(4) . . . . no
C54 C55 C56 C51 -0.7(4) . . . . no
C54 C55 C56 C57 178.5(3) . . . . no
C51 C56 C57 O51 42.5(3) . . . . no
C55 C56 C57 O51 -136.6(2) . . . . no

loop_
_cod_related_entry_id
_cod_related_entry_database
_cod_related_entry_code
1 ChemSpider 21118128
